data_7011065
loop_
_publ_author_name
'Miguel V\'azquez'
'Manuel R. Bermejo'
'Jes\'us Sanmart\'in'
'Ana M. Garc\'ia-Deibe'
'Carlos Lodeiro'
'Jos\'e Mah\'ia'

_publ_section_title
;
 Metal complexes with a chiral N4 symmetrical Schiff base. Crystal
 structures of the ligand and its Cu(II) and Ni(II)
 &#x201C;mono-helicates&#x201D;
;
_journal_issue 6
_journal_name_full 'J. Chem. Soc., Dalton Trans.'
_journal_page_first 870
_journal_page_last 877
_journal_paper_doi 10.1039/b107116p
_journal_year 2002
_chemical_formula_sum 'C34 H36 N4 O4 S2'
_chemical_formula_weight 628.79
_chemical_name_systematic
; 
? 
;
_space_group_IT_number 14
_symmetry_cell_setting monoclinic
_symmetry_space_group_name_Hall '-P 2ybc'
_symmetry_space_group_name_H-M 'P 1 21/c 1'
_atom_sites_solution_hydrogens geom
_atom_sites_solution_primary direct
_atom_sites_solution_secondary difmap
_audit_creation_method SHELXL-97
_cell_angle_alpha 90.00
_cell_angle_beta 92.9210(10)
_cell_angle_gamma 90.00
_cell_formula_units_Z 4
_cell_length_a 11.2798(3)
_cell_length_b 15.2754(4)
_cell_length_c 18.9152(3)
_cell_measurement_reflns_used 107
_cell_measurement_temperature 298(2)
_cell_measurement_theta_max 27
_cell_measurement_theta_min 3
_cell_volume 3254.92(13)
_computing_cell_refinement 'Siemens SMART'
_computing_data_collection 'Siemens SMART'
_computing_data_reduction 'Siemens SAINT'
_computing_structure_refinement 'SHELXL-97 (Sheldrick, 1997)'
_computing_structure_solution 'SHELXS-97 (Sheldrick, 1990)'
_diffrn_ambient_temperature 298(2)
_diffrn_measured_fraction_theta_full 0.993
_diffrn_measured_fraction_theta_max 0.993
_diffrn_measurement_device 'Siemens CCD'
_diffrn_measurement_method '\w scans'
_diffrn_radiation_monochromator graphite
_diffrn_radiation_source 'fine-focus sealed tube'
_diffrn_radiation_type MoK\a
_diffrn_radiation_wavelength 0.71073
_diffrn_reflns_av_R_equivalents 0.0662
_diffrn_reflns_av_sigmaI/netI 0.0857
_diffrn_reflns_limit_h_max 13
_diffrn_reflns_limit_h_min -12
_diffrn_reflns_limit_k_max 18
_diffrn_reflns_limit_k_min -17
_diffrn_reflns_limit_l_max 22
_diffrn_reflns_limit_l_min -15
_diffrn_reflns_number 13155
_diffrn_reflns_theta_full 25.03
_diffrn_reflns_theta_max 25.03
_diffrn_reflns_theta_min 1.71
_diffrn_standards_interval_count 'end of measurement'
_diffrn_standards_number '50 first frames'
_exptl_absorpt_coefficient_mu 0.207
_exptl_absorpt_correction_T_max 0.977511
_exptl_absorpt_correction_T_min 0.676211
_exptl_absorpt_correction_type Sadabs
_exptl_crystal_colour 'Pale brown'
_exptl_crystal_density_diffrn 1.283
_exptl_crystal_description Needle
_exptl_crystal_F_000 1328
_exptl_crystal_size_max 0.50
_exptl_crystal_size_mid 0.15
_exptl_crystal_size_min 0.05
_refine_diff_density_max 0.164
_refine_diff_density_min -0.289
_refine_diff_density_rms 0.045
_refine_ls_extinction_method none
_refine_ls_goodness_of_fit_ref 1.029
_refine_ls_hydrogen_treatment mixed
_refine_ls_matrix_type full
_refine_ls_number_parameters 454
_refine_ls_number_reflns 5722
_refine_ls_number_restraints 0
_refine_ls_restrained_S_all 1.029
_refine_ls_R_factor_all 0.1532
_refine_ls_R_factor_gt 0.0623
_refine_ls_shift/su_max 0.000
_refine_ls_shift/su_mean 0.000
_refine_ls_structure_factor_coef Fsqd
_refine_ls_weighting_details 'calc w=1/[\s^2^(Fo^2^)+(0.0453P)^2^+0.9227P] where P=(Fo^2^+2Fc^2^)/3'
_refine_ls_weighting_scheme calc
_refine_ls_wR_factor_gt 0.1127
_refine_ls_wR_factor_ref 0.1456
_reflns_number_gt 2823
_reflns_number_total 5722
_reflns_threshold_expression >2sigma(I)
_cod_data_source_file b107116p.txt
_cod_data_source_block H2cyts
_cod_depositor_comments
;
The following automatic conversions were performed:
'_symmetry_cell_setting' value 'Monoclinic' changed to 'monoclinic'
according to '/home/saulius/struct/CIF-dictionaries/cif_core.dic'
dictionary named 'cif_core.dic' version 2.4.1 from 2010-06-29.

Automatic conversion script
Id: cif_fix_enum 1527 2010-12-29 10:47:43Z saulius 
;
_cod_original_sg_symbol_H-M P2(1)/c
_cod_database_code 7011065

loop_
_symmetry_equiv_pos_as_xyz
'x, y, z'
'-x, y+1/2, -z+1/2'
'-x, -y, -z'
'x, -y-1/2, z-1/2'

loop_
_atom_site_label
_atom_site_type_symbol
_atom_site_fract_x
_atom_site_fract_y
_atom_site_fract_z
_atom_site_U_iso_or_equiv
_atom_site_adp_type
_atom_site_occupancy
_atom_site_symmetry_multiplicity
_atom_site_calc_flag
_atom_site_refinement_flags
_atom_site_disorder_assembly
_atom_site_disorder_group
C1 C 1.0906(5) 0.3323(3) 0.4314(3) 0.121(2) Uani 1 1 d . . .
H1C H 1.1758 0.3310 0.4323 0.181 Uiso 1 1 calc R . .
H1D H 1.0615 0.2769 0.4470 0.181 Uiso 1 1 calc R . .
H1E H 1.0652 0.3778 0.4622 0.181 Uiso 1 1 calc R . .
C2 C 1.0422(4) 0.3500(3) 0.3567(3) 0.0752(12) Uani 1 1 d . . .
C3 C 1.1068(4) 0.3294(3) 0.2995(3) 0.0871(14) Uani 1 1 d . . .
H3B H 1.1821 0.3053 0.3069 0.104 Uiso 1 1 calc R . .
C4 C 1.0624(4) 0.3434(3) 0.2321(3) 0.0759(12) Uani 1 1 d . . .
H4C H 1.1081 0.3289 0.1943 0.091 Uiso 1 1 calc R . .
C5 C 0.9511(3) 0.3786(2) 0.2191(2) 0.0556(10) Uani 1 1 d . . .
C6 C 0.8862(3) 0.4015(2) 0.2761(2) 0.0669(11) Uani 1 1 d . . .
H6A H 0.8116 0.4267 0.2688 0.080 Uiso 1 1 calc R . .
C7 C 0.9325(4) 0.3870(3) 0.3441(2) 0.0768(12) Uani 1 1 d . . .
H7A H 0.8882 0.4026 0.3822 0.092 Uiso 1 1 calc R . .
S1 S 0.89242(11) 0.39826(8) 0.13325(6) 0.0770(4) Uani 1 1 d . . .
O1 O 0.8331(3) 0.48177(18) 0.13218(15) 0.0950(10) Uani 1 1 d . . .
O2 O 0.9837(3) 0.3803(2) 0.08581(16) 0.1087(11) Uani 1 1 d . . .
N1 N 0.7851(3) 0.3282(2) 0.11965(15) 0.0686(9) Uani 1 1 d . . .
H1B H 0.7155 0.3503 0.1123 0.082 Uiso 1 1 calc R . .
C8 C 0.7908(3) 0.2367(2) 0.11828(17) 0.0552(9) Uani 1 1 d . . .
C9 C 0.8963(4) 0.1902(3) 0.1202(2) 0.0791(12) Uani 1 1 d . . .
H9A H 0.9684 0.2198 0.1209 0.095 Uiso 1 1 calc R . .
C10 C 0.8946(4) 0.1004(3) 0.1212(3) 0.0984(15) Uani 1 1 d . . .
H10A H 0.9661 0.0699 0.1239 0.118 Uiso 1 1 calc R . .
C11 C 0.7901(5) 0.0546(3) 0.1185(3) 0.0988(16) Uani 1 1 d . . .
H11A H 0.7904 -0.0062 0.1195 0.119 Uiso 1 1 calc R . .
C12 C 0.6853(4) 0.0996(3) 0.1142(2) 0.0725(11) Uani 1 1 d . . .
H12A H 0.6142 0.0687 0.1110 0.087 Uiso 1 1 calc R . .
C13 C 0.6828(3) 0.1905(2) 0.11447(17) 0.0531(9) Uani 1 1 d . . .
C14 C 0.5681(3) 0.2332(2) 0.11008(17) 0.0551(10) Uani 1 1 d . A .
H14A H 0.5009 0.1980 0.1116 0.066 Uiso 1 1 calc R . .
N2 N 0.5528(3) 0.3151(2) 0.10431(15) 0.0596(8) Uani 1 1 d . . .
C15 C 0.4364(7) 0.3470(6) 0.0948(4) 0.051(2) Uani 0.793(10) 1 d P A 1
H15A H 0.3855 0.3156 0.1268 0.061 Uiso 0.793(10) 1 calc PR A 1
C16 C 0.3856(6) 0.3368(5) 0.0199(4) 0.065(2) Uani 0.793(10) 1 d P A 1
H16A H 0.3804 0.2750 0.0084 0.077 Uiso 0.793(10) 1 calc PR A 1
H16B H 0.4388 0.3639 -0.0123 0.077 Uiso 0.793(10) 1 calc PR A 1
C17 C 0.2603(7) 0.3789(5) 0.0092(4) 0.078(2) Uani 0.793(10) 1 d P A 1
H17A H 0.2347 0.3759 -0.0405 0.094 Uiso 0.793(10) 1 calc PR A 1
H17B H 0.2042 0.3459 0.0358 0.094 Uiso 0.793(10) 1 calc PR A 1
C18 C 0.2601(7) 0.4732(5) 0.0331(4) 0.081(2) Uani 0.793(10) 1 d P A 1
H18A H 0.3061 0.5080 0.0015 0.097 Uiso 0.793(10) 1 calc PR A 1
H18B H 0.1793 0.4951 0.0304 0.097 Uiso 0.793(10) 1 calc PR A 1
C19 C 0.3112(6) 0.4832(4) 0.1076(3) 0.072(2) Uani 0.793(10) 1 d P A 1
H19A H 0.2608 0.4532 0.1398 0.086 Uiso 0.793(10) 1 calc PR A 1
H19B H 0.3130 0.5447 0.1202 0.086 Uiso 0.793(10) 1 calc PR A 1
C20 C 0.4398(7) 0.4448(6) 0.1156(5) 0.054(2) Uani 0.793(10) 1 d P A 1
H20A H 0.4928 0.4770 0.0854 0.064 Uiso 0.793(10) 1 calc PR A 1
C15' C 0.398(3) 0.356(3) 0.1181(16) 0.065(10) Uani 0.207(10) 1 d P A 2
H15B H 0.3695 0.3247 0.1591 0.077 Uiso 0.207(10) 1 calc PR A 2
C16' C 0.317(3) 0.3284(17) 0.0535(16) 0.097(12) Uani 0.207(10) 1 d P A 2
H16C H 0.3287 0.2668 0.0436 0.116 Uiso 0.207(10) 1 calc PR A 2
H16D H 0.2348 0.3377 0.0633 0.116 Uiso 0.207(10) 1 calc PR A 2
C17' C 0.347(3) 0.379(2) -0.0046(14) 0.077(9) Uani 0.207(10) 1 d P A 2
H17C H 0.2950 0.3638 -0.0453 0.092 Uiso 0.207(10) 1 calc PR A 2
H17D H 0.4280 0.3661 -0.0163 0.092 Uiso 0.207(10) 1 calc PR A 2
C18' C 0.334(3) 0.482(2) 0.0141(14) 0.082(9) Uani 0.207(10) 1 d P A 2
H18C H 0.3555 0.5175 -0.0257 0.098 Uiso 0.207(10) 1 calc PR A 2
H18D H 0.2522 0.4952 0.0242 0.098 Uiso 0.207(10) 1 calc PR A 2
C19' C 0.416(3) 0.5016(17) 0.0783(11) 0.085(9) Uani 0.207(10) 1 d P A 2
H19C H 0.4975 0.4927 0.0669 0.102 Uiso 0.207(10) 1 calc PR A 2
H19D H 0.4061 0.5620 0.0927 0.102 Uiso 0.207(10) 1 calc PR A 2
C20' C 0.387(2) 0.446(2) 0.1323(17) 0.045(8) Uani 0.207(10) 1 d P A 2
H20B H 0.3078 0.4598 0.1486 0.054 Uiso 0.207(10) 1 calc PR A 2
N3 N 0.4789(3) 0.45551(19) 0.19108(17) 0.0654(9) Uani 1 1 d . . .
C21 C 0.5536(3) 0.5158(2) 0.2044(2) 0.0669(11) Uani 1 1 d . A .
H21A H 0.5760 0.5508 0.1672 0.080 Uiso 1 1 calc R . .
C22 C 0.6071(3) 0.5336(2) 0.2754(2) 0.0595(10) Uani 1 1 d . . .
C23 C 0.6870(4) 0.6031(3) 0.2824(3) 0.0822(13) Uani 1 1 d . A .
H23A H 0.7025 0.6369 0.2431 0.099 Uiso 1 1 calc R . .
C24 C 0.7436(4) 0.6225(3) 0.3473(3) 0.0962(15) Uani 1 1 d . . .
H24A H 0.7971 0.6687 0.3518 0.115 Uiso 1 1 calc R A .
C25 C 0.7192(4) 0.5725(4) 0.4045(3) 0.0955(16) Uani 1 1 d . A .
H25A H 0.7574 0.5852 0.4481 0.115 Uiso 1 1 calc R . .
C26 C 0.6404(4) 0.5042(3) 0.4002(2) 0.0789(12) Uani 1 1 d . . .
H26A H 0.6247 0.4717 0.4403 0.095 Uiso 1 1 calc R A .
C27 C 0.5846(3) 0.4841(2) 0.3352(2) 0.0592(10) Uani 1 1 d . A .
N4 N 0.5018(3) 0.4155(2) 0.32654(16) 0.0656(9) Uani 1 1 d . . .
H4B H 0.4519 0.4195 0.2908 0.079 Uiso 1 1 calc R A .
S2 S 0.48975(9) 0.32936(7) 0.37643(6) 0.0706(3) Uani 1 1 d . A .
O3 O 0.3968(2) 0.27953(19) 0.34146(16) 0.0915(9) Uani 1 1 d . . .
O4 O 0.4807(3) 0.3560(2) 0.44876(14) 0.0945(10) Uani 1 1 d . . .
C28 C 0.6230(3) 0.2710(2) 0.3708(2) 0.0558(9) Uani 1 1 d . . .
C29 C 0.6987(4) 0.2575(3) 0.42907(19) 0.0652(11) Uani 1 1 d . A .
H29A H 0.6811 0.2815 0.4725 0.078 Uiso 1 1 calc R . .
C30 C 0.7999(4) 0.2088(3) 0.4236(2) 0.0707(12) Uani 1 1 d . . .
H30A H 0.8489 0.1991 0.4639 0.085 Uiso 1 1 calc R A .
C31 C 0.8306(4) 0.1743(2) 0.3606(2) 0.0671(11) Uani 1 1 d . A .
C32 C 0.7540(4) 0.1880(3) 0.3021(2) 0.0742(12) Uani 1 1 d . . .
H32A H 0.7725 0.1642 0.2588 0.089 Uiso 1 1 calc R A .
C33 C 0.6514(4) 0.2359(3) 0.3062(2) 0.0673(11) Uani 1 1 d . A .
H33A H 0.6017 0.2447 0.2661 0.081 Uiso 1 1 calc R . .
C34 C 0.9415(4) 0.1198(3) 0.3542(3) 0.1037(16) Uani 1 1 d . . .
H34A H 0.9812 0.1134 0.4001 0.156 Uiso 1 1 calc R A .
H34B H 0.9935 0.1483 0.3228 0.156 Uiso 1 1 calc R . .
H34C H 0.9203 0.0631 0.3357 0.156 Uiso 1 1 calc R . .

loop_
_atom_site_aniso_label
_atom_site_aniso_U_11
_atom_site_aniso_U_22
_atom_site_aniso_U_33
_atom_site_aniso_U_23
_atom_site_aniso_U_13
_atom_site_aniso_U_12
C1 0.136(4) 0.120(4) 0.101(4) 0.025(3) -0.056(3) -0.042(4)
C2 0.074(3) 0.061(3) 0.086(4) 0.006(2) -0.035(3) -0.014(2)
C3 0.055(3) 0.083(3) 0.120(4) -0.002(3) -0.028(3) 0.003(2)
C4 0.055(3) 0.080(3) 0.093(4) -0.014(3) 0.002(2) -0.007(2)
C5 0.049(2) 0.051(2) 0.066(3) -0.0004(19) -0.007(2) -0.0116(19)
C6 0.055(2) 0.064(3) 0.081(3) 0.007(2) -0.007(2) 0.001(2)
C7 0.085(3) 0.070(3) 0.075(3) -0.001(2) 0.000(3) -0.015(3)
S1 0.0812(8) 0.0753(8) 0.0729(8) 0.0103(6) -0.0114(6) -0.0296(7)
O1 0.115(2) 0.0572(19) 0.108(2) 0.0222(16) -0.0422(18) -0.0228(17)
O2 0.103(2) 0.146(3) 0.078(2) 0.000(2) 0.0186(18) -0.048(2)
N1 0.069(2) 0.055(2) 0.079(2) 0.0062(17) -0.0213(16) -0.0155(17)
C8 0.063(3) 0.057(3) 0.045(2) -0.0030(18) -0.0027(18) -0.002(2)
C9 0.066(3) 0.077(3) 0.095(3) -0.009(3) 0.000(2) -0.002(3)
C10 0.078(4) 0.087(4) 0.129(4) -0.018(3) -0.003(3) 0.022(3)
C11 0.094(4) 0.056(3) 0.146(5) -0.002(3) 0.008(3) 0.014(3)
C12 0.080(3) 0.049(3) 0.088(3) 0.004(2) 0.003(2) 0.002(2)
C13 0.059(3) 0.053(3) 0.047(2) 0.0018(18) -0.0017(17) 0.002(2)
C14 0.066(3) 0.046(2) 0.052(2) 0.0023(18) -0.0035(18) -0.010(2)
N2 0.069(2) 0.046(2) 0.062(2) -0.0033(15) -0.0183(15) 0.0010(16)
C15 0.051(5) 0.040(4) 0.061(5) -0.016(3) 0.000(3) 0.014(3)
C16 0.060(5) 0.078(4) 0.053(5) -0.016(3) -0.025(4) 0.024(4)
C17 0.053(5) 0.092(5) 0.087(5) -0.011(4) -0.027(3) 0.026(4)
C18 0.076(5) 0.090(5) 0.074(5) -0.006(4) -0.021(4) 0.034(5)
C19 0.073(5) 0.071(4) 0.071(4) -0.008(3) -0.014(4) 0.033(4)
C20 0.053(6) 0.053(4) 0.054(6) -0.003(4) -0.006(4) 0.016(4)
C15' 0.07(2) 0.084(19) 0.040(17) -0.047(16) -0.033(14) 0.064(18)
C16' 0.11(3) 0.072(17) 0.11(3) -0.022(17) 0.06(2) 0.006(17)
C17' 0.047(19) 0.11(2) 0.068(19) -0.042(17) -0.049(14) 0.005(17)
C18' 0.09(2) 0.091(19) 0.061(16) 0.017(13) -0.003(16) 0.027(19)
C19' 0.12(2) 0.090(18) 0.045(14) 0.029(12) -0.036(14) -0.030(15)
C20' 0.023(16) 0.061(15) 0.050(18) -0.018(12) -0.009(12) 0.018(15)
N3 0.077(2) 0.049(2) 0.068(2) -0.0098(17) -0.0225(17) 0.0081(17)
C21 0.082(3) 0.050(2) 0.067(3) 0.002(2) -0.013(2) 0.008(2)
C22 0.059(2) 0.049(2) 0.069(3) -0.006(2) -0.010(2) 0.007(2)
C23 0.081(3) 0.061(3) 0.103(4) -0.005(3) -0.015(3) 0.000(2)
C24 0.084(3) 0.074(3) 0.127(5) -0.019(3) -0.035(3) -0.007(3)
C25 0.091(4) 0.093(4) 0.098(4) -0.023(3) -0.040(3) 0.008(3)
C26 0.081(3) 0.084(3) 0.068(3) -0.010(2) -0.021(2) 0.008(3)
C27 0.048(2) 0.053(2) 0.074(3) -0.011(2) -0.010(2) 0.0115(19)
N4 0.057(2) 0.064(2) 0.075(2) 0.0033(17) -0.0120(16) 0.0067(17)
S2 0.0590(7) 0.0806(8) 0.0727(8) 0.0064(6) 0.0072(5) 0.0036(6)
O3 0.0561(18) 0.098(2) 0.120(3) 0.0160(18) -0.0047(16) -0.0144(16)
O4 0.102(2) 0.122(3) 0.0613(19) -0.0026(17) 0.0301(16) 0.0226(19)
C28 0.060(2) 0.056(2) 0.051(3) 0.005(2) 0.0018(19) 0.0004(19)
C29 0.073(3) 0.080(3) 0.042(2) 0.001(2) -0.004(2) 0.002(2)
C30 0.072(3) 0.072(3) 0.067(3) 0.016(2) -0.016(2) 0.002(2)
C31 0.076(3) 0.051(2) 0.074(3) 0.014(2) 0.001(2) 0.004(2)
C32 0.099(3) 0.068(3) 0.056(3) -0.001(2) 0.009(2) 0.017(3)
C33 0.080(3) 0.070(3) 0.051(3) 0.004(2) -0.007(2) 0.015(2)
C34 0.085(3) 0.080(3) 0.146(5) 0.019(3) 0.008(3) 0.023(3)

loop_
_atom_type_symbol
_atom_type_description
_atom_type_scat_dispersion_real
_atom_type_scat_dispersion_imag
_atom_type_scat_source
C C 0.0033 0.0016 'International Tables Vol C Tables 4.2.6.8 and 6.1.1.4'
H H 0.0000 0.0000 'International Tables Vol C Tables 4.2.6.8 and 6.1.1.4'
N N 0.0061 0.0033 'International Tables Vol C Tables 4.2.6.8 and 6.1.1.4'
O O 0.0106 0.0060 'International Tables Vol C Tables 4.2.6.8 and 6.1.1.4'
S S 0.1246 0.1234 'International Tables Vol C Tables 4.2.6.8 and 6.1.1.4'

loop_
_geom_angle_atom_site_label_1
_geom_angle_atom_site_label_2
_geom_angle_atom_site_label_3
_geom_angle
_geom_angle_site_symmetry_1
_geom_angle_site_symmetry_3
_geom_angle_publ_flag
C2 C1 H1C 109.5 . . ?
C2 C1 H1D 109.5 . . ?
H1C C1 H1D 109.5 . . ?
C2 C1 H1E 109.5 . . ?
H1C C1 H1E 109.5 . . ?
H1D C1 H1E 109.5 . . ?
C7 C2 C3 117.9(4) . . ?
C7 C2 C1 121.1(5) . . ?
C3 C2 C1 121.0(5) . . ?
C4 C3 C2 121.1(4) . . ?
C4 C3 H3B 119.4 . . ?
C2 C3 H3B 119.4 . . ?
C3 C4 C5 121.2(4) . . ?
C3 C4 H4C 119.4 . . ?
C5 C4 H4C 119.4 . . ?
C4 C5 C6 118.3(4) . . ?
C4 C5 S1 122.2(3) . . ?
C6 C5 S1 119.5(3) . . ?
C5 C6 C7 119.8(4) . . ?
C5 C6 H6A 120.1 . . ?
C7 C6 H6A 120.1 . . ?
C2 C7 C6 121.6(4) . . ?
C2 C7 H7A 119.2 . . ?
C6 C7 H7A 119.2 . . ?
O2 S1 O1 120.8(2) . . ?
O2 S1 N1 109.18(19) . . ?
O1 S1 N1 103.84(17) . . ?
O2 S1 C5 107.5(2) . . ?
O1 S1 C5 108.59(18) . . ?
N1 S1 C5 106.10(16) . . ?
C8 N1 S1 128.8(3) . . ?
C8 N1 H1B 115.6 . . ?
S1 N1 H1B 115.6 . . ?
C9 C8 N1 123.5(4) . . ?
C9 C8 C13 119.0(4) . . ?
N1 C8 C13 117.6(3) . . ?
C10 C9 C8 120.0(4) . . ?
C10 C9 H9A 120.0 . . ?
C8 C9 H9A 120.0 . . ?
C11 C10 C9 121.5(4) . . ?
C11 C10 H10A 119.2 . . ?
C9 C10 H10A 119.2 . . ?
C12 C11 C10 119.1(4) . . ?
C12 C11 H11A 120.4 . . ?
C10 C11 H11A 120.4 . . ?
C11 C12 C13 121.3(4) . . ?
C11 C12 H12A 119.3 . . ?
C13 C12 H12A 119.3 . . ?
C12 C13 C8 119.0(4) . . ?
C12 C13 C14 117.9(4) . . ?
C8 C13 C14 123.1(3) . . ?
N2 C14 C13 124.5(3) . . ?
N2 C14 H14A 117.7 . . ?
C13 C14 H14A 117.7 . . ?
C14 N2 C15 118.4(5) . . ?
C14 N2 C15' 116.0(14) . . ?
C15 N2 C15' 15.3(11) . . ?
N2 C15 C16 113.1(5) . . ?
N2 C15 C20 107.0(6) . . ?
C16 C15 C20 110.0(7) . . ?
N2 C15 H15A 108.9 . . ?
C16 C15 H15A 108.9 . . ?
C20 C15 H15A 108.9 . . ?
C15 C16 C17 112.2(6) . . ?
C15 C16 H16A 109.2 . . ?
C17 C16 H16A 109.2 . . ?
C15 C16 H16B 109.2 . . ?
C17 C16 H16B 109.2 . . ?
H16A C16 H16B 107.9 . . ?
C18 C17 C16 111.8(6) . . ?
C18 C17 H17A 109.3 . . ?
C16 C17 H17A 109.3 . . ?
C18 C17 H17B 109.3 . . ?
C16 C17 H17B 109.3 . . ?
H17A C17 H17B 107.9 . . ?
C19 C18 C17 111.8(6) . . ?
C19 C18 H18A 109.3 . . ?
C17 C18 H18A 109.3 . . ?
C19 C18 H18B 109.3 . . ?
C17 C18 H18B 109.3 . . ?
H18A C18 H18B 107.9 . . ?
C18 C19 C20 111.2(5) . . ?
C18 C19 H19A 109.4 . . ?
C20 C19 H19A 109.4 . . ?
C18 C19 H19B 109.4 . . ?
C20 C19 H19B 109.4 . . ?
H19A C19 H19B 108.0 . . ?
N3 C20 C15 110.8(7) . . ?
N3 C20 C19 106.3(6) . . ?
C15 C20 C19 109.1(7) . . ?
N3 C20 H20A 110.2 . . ?
C15 C20 H20A 110.2 . . ?
C19 C20 H20A 110.2 . . ?
C20' C15' C16' 111(3) . . ?
C20' C15' N2 116(3) . . ?
C16' C15' N2 108.2(18) . . ?
C20' C15' H15B 106.9 . . ?
C16' C15' H15B 106.9 . . ?
N2 C15' H15B 106.9 . . ?
C17' C16' C15' 109(3) . . ?
C17' C16' H16C 110.0 . . ?
C15' C16' H16C 110.0 . . ?
C17' C16' H16D 110.0 . . ?
C15' C16' H16D 110.0 . . ?
H16C C16' H16D 108.3 . . ?
C16' C17' C18' 109(2) . . ?
C16' C17' H17C 109.8 . . ?
C18' C17' H17C 109.8 . . ?
C16' C17' H17D 109.8 . . ?
C18' C17' H17D 109.8 . . ?
H17C C17' H17D 108.2 . . ?
C19' C18' C17' 108(2) . . ?
C19' C18' H18C 110.1 . . ?
C17' C18' H18C 110.1 . . ?
C19' C18' H18D 110.1 . . ?
C17' C18' H18D 110.1 . . ?
H18C C18' H18D 108.4 . . ?
C20' C19' C18' 108(2) . . ?
C20' C19' H19C 110.0 . . ?
C18' C19' H19C 110.0 . . ?
C20' C19' H19D 110.0 . . ?
C18' C19' H19D 110.0 . . ?
H19C C19' H19D 108.4 . . ?
C19' C20' C15' 116(3) . . ?
C19' C20' N3 108(2) . . ?
C15' C20' N3 100(2) . . ?
C19' C20' H20B 110.9 . . ?
C15' C20' H20B 110.9 . . ?
N3 C20' H20B 110.9 . . ?
C21 N3 C20 115.8(5) . . ?
C21 N3 C20' 130.5(14) . . ?
C20 N3 C20' 26.9(9) . . ?
N3 C21 C22 123.8(4) . . ?
N3 C21 H21A 118.1 . . ?
C22 C21 H21A 118.1 . . ?
C23 C22 C27 118.6(4) . . ?
C23 C22 C21 117.5(4) . . ?
C27 C22 C21 123.9(4) . . ?
C24 C23 C22 121.0(4) . . ?
C24 C23 H23A 119.5 . . ?
C22 C23 H23A 119.5 . . ?
C25 C24 C23 118.6(5) . . ?
C25 C24 H24A 120.7 . . ?
C23 C24 H24A 120.7 . . ?
C24 C25 C26 122.4(5) . . ?
C24 C25 H25A 118.8 . . ?
C26 C25 H25A 118.8 . . ?
C25 C26 C27 119.1(4) . . ?
C25 C26 H26A 120.5 . . ?
C27 C26 H26A 120.5 . . ?
C26 C27 C22 120.4(4) . . ?
C26 C27 N4 122.5(4) . . ?
C22 C27 N4 117.1(3) . . ?
C27 N4 S2 127.5(3) . . ?
C27 N4 H4B 116.3 . . ?
S2 N4 H4B 116.3 . . ?
O3 S2 O4 120.35(18) . . ?
O3 S2 N4 104.04(17) . . ?
O4 S2 N4 109.57(18) . . ?
O3 S2 C28 108.16(18) . . ?
O4 S2 C28 107.75(18) . . ?
N4 S2 C28 106.13(16) . . ?
C29 C28 C33 119.1(3) . . ?
C29 C28 S2 121.7(3) . . ?
C33 C28 S2 119.2(3) . . ?
C30 C29 C28 120.5(4) . . ?
C30 C29 H29A 119.8 . . ?
C28 C29 H29A 119.8 . . ?
C31 C30 C29 121.6(4) . . ?
C31 C30 H30A 119.2 . . ?
C29 C30 H30A 119.2 . . ?
C30 C31 C32 117.7(4) . . ?
C30 C31 C34 122.0(4) . . ?
C32 C31 C34 120.3(4) . . ?
C33 C32 C31 121.9(4) . . ?
C33 C32 H32A 119.0 . . ?
C31 C32 H32A 119.0 . . ?
C32 C33 C28 119.3(4) . . ?
C32 C33 H33A 120.4 . . ?
C28 C33 H33A 120.4 . . ?
C31 C34 H34A 109.5 . . ?
C31 C34 H34B 109.5 . . ?
H34A C34 H34B 109.5 . . ?
C31 C34 H34C 109.5 . . ?
H34A C34 H34C 109.5 . . ?
H34B C34 H34C 109.5 . . ?

loop_
_geom_bond_atom_site_label_1
_geom_bond_atom_site_label_2
_geom_bond_distance
_geom_bond_site_symmetry_2
_geom_bond_publ_flag
C1 C2 1.512(6) . ?
C1 H1C 0.9600 . ?
C1 H1D 0.9600 . ?
C1 H1E 0.9600 . ?
C2 C7 1.370(5) . ?
C2 C3 1.371(6) . ?
C3 C4 1.363(6) . ?
C3 H3B 0.9300 . ?
C4 C5 1.377(5) . ?
C4 H4C 0.9300 . ?
C5 C6 1.379(5) . ?
C5 S1 1.747(4) . ?
C6 C7 1.380(5) . ?
C6 H6A 0.9300 . ?
C7 H7A 0.9300 . ?
S1 O2 1.426(3) . ?
S1 O1 1.440(3) . ?
S1 N1 1.626(3) . ?
N1 C8 1.398(4) . ?
N1 H1B 0.8600 . ?
C8 C9 1.386(5) . ?
C8 C13 1.407(5) . ?
C9 C10 1.372(6) . ?
C9 H9A 0.9300 . ?
C10 C11 1.370(6) . ?
C10 H10A 0.9300 . ?
C11 C12 1.366(5) . ?
C11 H11A 0.9300 . ?
C12 C13 1.389(5) . ?
C12 H12A 0.9300 . ?
C13 C14 1.447(5) . ?
C14 N2 1.267(4) . ?
C14 H14A 0.9300 . ?
N2 C15 1.405(8) . ?
N2 C15' 1.89(3) . ?
C15 C16 1.508(11) . ?
C15 C20 1.544(13) . ?
C15 H15A 0.9800 . ?
C16 C17 1.557(10) . ?
C16 H16A 0.9700 . ?
C16 H16B 0.9700 . ?
C17 C18 1.509(10) . ?
C17 H17A 0.9700 . ?
C17 H17B 0.9700 . ?
C18 C19 1.503(8) . ?
C18 H18A 0.9700 . ?
C18 H18B 0.9700 . ?
C19 C20 1.565(10) . ?
C19 H19A 0.9700 . ?
C19 H19B 0.9700 . ?
C20 N3 1.482(9) . ?
C20 H20A 0.9800 . ?
C15' C20' 1.41(5) . ?
C15' C16' 1.54(5) . ?
C15' H15B 0.9800 . ?
C16' C17' 1.39(4) . ?
C16' H16C 0.9700 . ?
C16' H16D 0.9700 . ?
C17' C18' 1.63(4) . ?
C17' H17C 0.9700 . ?
C17' H17D 0.9700 . ?
C18' C19' 1.52(3) . ?
C18' H18C 0.9700 . ?
C18' H18D 0.9700 . ?
C19' C20' 1.38(4) . ?
C19' H19C 0.9700 . ?
C19' H19D 0.9700 . ?
C20' N3 1.49(3) . ?
C20' H20B 0.9800 . ?
N3 C21 1.266(4) . ?
C21 C22 1.468(5) . ?
C21 H21A 0.9300 . ?
C22 C23 1.393(5) . ?
C22 C27 1.396(5) . ?
C23 C24 1.387(6) . ?
C23 H23A 0.9300 . ?
C24 C25 1.364(6) . ?
C24 H24A 0.9300 . ?
C25 C26 1.370(6) . ?
C25 H25A 0.9300 . ?
C26 C27 1.386(5) . ?
C26 H26A 0.9300 . ?
C27 N4 1.408(4) . ?
N4 S2 1.629(3) . ?
N4 H4B 0.8600 . ?
S2 O3 1.431(3) . ?
S2 O4 1.436(3) . ?
S2 C28 1.755(4) . ?
C28 C29 1.375(5) . ?
C28 C33 1.386(5) . ?
C29 C30 1.371(5) . ?
C29 H29A 0.9300 . ?
C30 C31 1.364(5) . ?
C30 H30A 0.9300 . ?
C31 C32 1.384(5) . ?
C31 C34 1.513(5) . ?
C32 C33 1.374(5) . ?
C32 H32A 0.9300 . ?
C33 H33A 0.9300 . ?
C34 H34A 0.9600 . ?
C34 H34B 0.9600 . ?
C34 H34C 0.9600 . ?

loop_
_geom_hbond_atom_site_label_D
_geom_hbond_atom_site_label_H
_geom_hbond_atom_site_label_A
_geom_hbond_distance_DH
_geom_hbond_distance_HA
_geom_hbond_distance_DA
_geom_hbond_angle_DHA
_geom_hbond_site_symmetry_A
N1 H1B N2 0.86 1.91 2.629(4) 140.1 .
N4 H4B N3 0.86 2.00 2.634(4) 129.5 .

loop_
_geom_torsion_atom_site_label_1
_geom_torsion_atom_site_label_2
_geom_torsion_atom_site_label_3
_geom_torsion_atom_site_label_4
_geom_torsion
_geom_torsion_site_symmetry_1
_geom_torsion_site_symmetry_2
_geom_torsion_site_symmetry_3
_geom_torsion_site_symmetry_4
_geom_torsion_publ_flag
C7 C2 C3 C4 -1.3(6) . . . . ?
C1 C2 C3 C4 178.5(4) . . . . ?
C2 C3 C4 C5 -0.2(6) . . . . ?
C3 C4 C5 C6 1.6(6) . . . . ?
C3 C4 C5 S1 179.4(3) . . . . ?
C4 C5 C6 C7 -1.5(5) . . . . ?
S1 C5 C6 C7 -179.4(3) . . . . ?
C3 C2 C7 C6 1.4(6) . . . . ?
C1 C2 C7 C6 -178.4(4) . . . . ?
C5 C6 C7 C2 0.0(6) . . . . ?
C4 C5 S1 O2 -6.0(4) . . . . ?
C6 C5 S1 O2 171.8(3) . . . . ?
C4 C5 S1 O1 -138.2(3) . . . . ?
C6 C5 S1 O1 39.6(3) . . . . ?
C4 C5 S1 N1 110.7(3) . . . . ?
C6 C5 S1 N1 -71.5(3) . . . . ?
O2 S1 N1 C8 52.8(4) . . . . ?
O1 S1 N1 C8 -177.1(3) . . . . ?
C5 S1 N1 C8 -62.7(4) . . . . ?
S1 N1 C8 C9 -8.3(5) . . . . ?
S1 N1 C8 C13 171.9(3) . . . . ?
N1 C8 C9 C10 177.7(4) . . . . ?
C13 C8 C9 C10 -2.5(6) . . . . ?
C8 C9 C10 C11 1.7(7) . . . . ?
C9 C10 C11 C12 0.4(8) . . . . ?
C10 C11 C12 C13 -1.7(7) . . . . ?
C11 C12 C13 C8 0.9(6) . . . . ?
C11 C12 C13 C14 -179.7(4) . . . . ?
C9 C8 C13 C12 1.2(5) . . . . ?
N1 C8 C13 C12 -179.0(3) . . . . ?
C9 C8 C13 C14 -178.1(3) . . . . ?
N1 C8 C13 C14 1.7(5) . . . . ?
C12 C13 C14 N2 -174.3(3) . . . . ?
C8 C13 C14 N2 5.1(5) . . . . ?
C13 C14 N2 C15 174.9(4) . . . . ?
C13 C14 N2 C15' -168.1(10) . . . . ?
C14 N2 C15 C16 -78.3(7) . . . . ?
C15' N2 C15 C16 -163(7) . . . . ?
C14 N2 C15 C20 160.4(5) . . . . ?
C15' N2 C15 C20 76(6) . . . . ?
N2 C15 C16 C17 -175.6(7) . . . . ?
C20 C15 C16 C17 -56.1(9) . . . . ?
C15 C16 C17 C18 53.3(10) . . . . ?
C16 C17 C18 C19 -52.9(10) . . . . ?
C17 C18 C19 C20 56.4(9) . . . . ?
N2 C15 C20 N3 -62.1(7) . . . . ?
C16 C15 C20 N3 174.7(6) . . . . ?
N2 C15 C20 C19 -178.7(6) . . . . ?
C16 C15 C20 C19 58.1(8) . . . . ?
C18 C19 C20 N3 -178.1(6) . . . . ?
C18 C19 C20 C15 -58.6(9) . . . . ?
C14 N2 C15' C20' 162(2) . . . . ?
C15 N2 C15' C20' -95(7) . . . . ?
C14 N2 C15' C16' -72(3) . . . . ?
C15 N2 C15' C16' 31(4) . . . . ?
C20' C15' C16' C17' 57(4) . . . . ?
N2 C15' C16' C17' -71(4) . . . . ?
C15' C16' C17' C18' -57(4) . . . . ?
C16' C17' C18' C19' 59(4) . . . . ?
C17' C18' C19' C20' -56(3) . . . . ?
C18' C19' C20' C15' 60(4) . . . . ?
C18' C19' C20' N3 171(2) . . . . ?
C16' C15' C20' C19' -60(4) . . . . ?
N2 C15' C20' C19' 65(3) . . . . ?
C16' C15' C20' N3 -175(2) . . . . ?
N2 C15' C20' N3 -51(3) . . . . ?
C15 C20 N3 C21 136.3(5) . . . . ?
C19 C20 N3 C21 -105.4(6) . . . . ?
C15 C20 N3 C20' -94(4) . . . . ?
C19 C20 N3 C20' 25(3) . . . . ?
C19' C20' N3 C21 19(3) . . . . ?
C15' C20' N3 C21 140(2) . . . . ?
C19' C20' N3 C20 -46(3) . . . . ?
C15' C20' N3 C20 75(3) . . . . ?
C20 N3 C21 C22 -176.9(4) . . . . ?
C20' N3 C21 C22 156.0(13) . . . . ?
N3 C21 C22 C23 -179.1(4) . . . . ?
N3 C21 C22 C27 2.4(6) . . . . ?
C27 C22 C23 C24 0.4(6) . . . . ?
C21 C22 C23 C24 -178.2(4) . . . . ?
C22 C23 C24 C25 -0.3(7) . . . . ?
C23 C24 C25 C26 -0.4(7) . . . . ?
C24 C25 C26 C27 1.0(7) . . . . ?
C25 C26 C27 C22 -0.9(6) . . . . ?
C25 C26 C27 N4 -179.4(4) . . . . ?
C23 C22 C27 C26 0.2(5) . . . . ?
C21 C22 C27 C26 178.8(3) . . . . ?
C23 C22 C27 N4 178.9(3) . . . . ?
C21 C22 C27 N4 -2.6(5) . . . . ?
C26 C27 N4 S2 -23.5(5) . . . . ?
C22 C27 N4 S2 157.9(3) . . . . ?
C27 N4 S2 O3 -176.8(3) . . . . ?
C27 N4 S2 O4 53.3(3) . . . . ?
C27 N4 S2 C28 -62.8(3) . . . . ?
O3 S2 C28 C29 -131.7(3) . . . . ?
O4 S2 C28 C29 -0.1(4) . . . . ?
N4 S2 C28 C29 117.2(3) . . . . ?
O3 S2 C28 C33 46.8(3) . . . . ?
O4 S2 C28 C33 178.4(3) . . . . ?
N4 S2 C28 C33 -64.3(3) . . . . ?
C33 C28 C29 C30 -1.0(6) . . . . ?
S2 C28 C29 C30 177.5(3) . . . . ?
C28 C29 C30 C31 1.7(6) . . . . ?
C29 C30 C31 C32 -1.7(6) . . . . ?
C29 C30 C31 C34 -179.4(4) . . . . ?
C30 C31 C32 C33 1.1(6) . . . . ?
C34 C31 C32 C33 178.9(4) . . . . ?
C31 C32 C33 C28 -0.5(6) . . . . ?
C29 C28 C33 C32 0.4(6) . . . . ?
S2 C28 C33 C32 -178.1(3) . . . . ?
